data_7041856
loop_
_publ_author_name
'Liu, Liu Leo'
'Zhu, Diya'
'Cao, Levy L.'
'Stephan, Douglas W.'

_publ_section_title
;
 N-Heterocyclic carbene stabilized parent sulfenyl, selenenyl, and
 tellurenyl cations (XH(+), X = S, Se, Te).
;
_journal_issue 10
_journal_name_full 'Dalton transactions (Cambridge, England : 2003)'
_journal_page_first 3095
_journal_page_last 3099
_journal_paper_doi 10.1039/c7dt00186j
_journal_volume 46
_journal_year 2017
_chemical_formula_sum 'C29 H39 F3 N2 O3 S2'
_chemical_formula_weight 584.74
_chemical_properties_physical ', Air-sensitive,Moisture-sensitive,Oxygen-sensitive'
_space_group_crystal_system orthorhombic
_space_group_IT_number 61
_space_group_name_Hall '-P 2ac 2ab'
_space_group_name_H-M_alt 'P b c a'
_symmetry_space_group_name_Hall '-P 2ac 2ab'
_symmetry_space_group_name_H-M 'P b c a'
_atom_sites_solution_hydrogens geom
_audit_creation_method SHELXL-2014/7
_audit_update_record
;
2017-01-13 deposited with the CCDC.
2017-01-26 downloaded from the CCDC.
;
_cell_angle_alpha 90
_cell_angle_beta 90
_cell_angle_gamma 90
_cell_formula_units_Z 8
_cell_length_a 15.9377(14)
_cell_length_b 17.3130(13)
_cell_length_c 21.9697(18)
_cell_measurement_reflns_used 9822
_cell_measurement_temperature 150(2)
_cell_measurement_theta_max 27.41
_cell_measurement_theta_min 2.25
_cell_volume 6062.1(9)
_computing_structure_refinement 'SHELXL-2014/7 (Sheldrick, 2014)'
_diffrn_ambient_temperature 150(2)
_diffrn_measured_fraction_theta_full 1.000
_diffrn_measured_fraction_theta_max 0.987
_diffrn_measurement_device_type 'Bruker APEX-II CCD'
_diffrn_measurement_method '\f and \w scans'
_diffrn_radiation_type MoK\a
_diffrn_radiation_wavelength 0.71073
_diffrn_reflns_av_R_equivalents 0.1115
_diffrn_reflns_av_unetI/netI 0.0766
_diffrn_reflns_Laue_measured_fraction_full 1.000
_diffrn_reflns_Laue_measured_fraction_max 0.987
_diffrn_reflns_limit_h_max 21
_diffrn_reflns_limit_h_min -21
_diffrn_reflns_limit_k_max 23
_diffrn_reflns_limit_k_min -23
_diffrn_reflns_limit_l_max 25
_diffrn_reflns_limit_l_min -29
_diffrn_reflns_number 92925
_diffrn_reflns_point_group_measured_fraction_full 1.000
_diffrn_reflns_point_group_measured_fraction_max 0.987
_diffrn_reflns_theta_full 25.242
_diffrn_reflns_theta_max 28.738
_diffrn_reflns_theta_min 1.854
_exptl_absorpt_coefficient_mu 0.226
_exptl_absorpt_correction_T_max 0.7457
_exptl_absorpt_correction_T_min 0.6839
_exptl_absorpt_correction_type multi-scan
_exptl_crystal_colour colorless
_exptl_crystal_density_diffrn 1.281
_exptl_crystal_description shard
_exptl_crystal_F_000 2480
_exptl_crystal_size_max 0.200
_exptl_crystal_size_mid 0.100
_exptl_crystal_size_min 0.100
_refine_diff_density_max 0.478
_refine_diff_density_min -0.626
_refine_diff_density_rms 0.061
_refine_ls_extinction_method none
_refine_ls_goodness_of_fit_ref 0.971
_refine_ls_hydrogen_treatment constr
_refine_ls_matrix_type full
_refine_ls_number_parameters 380
_refine_ls_number_reflns 7765
_refine_ls_number_restraints 0
_refine_ls_restrained_S_all 0.971
_refine_ls_R_factor_all 0.1334
_refine_ls_R_factor_gt 0.0537
_refine_ls_shift/su_max 0.014
_refine_ls_shift/su_mean 0.001
_refine_ls_structure_factor_coef Fsqd
_refine_ls_weighting_details 'w=1/[\s^2^(Fo^2^)+(0.1000P)^2^] where P=(Fo^2^+2Fc^2^)/3'
_refine_ls_weighting_scheme calc
_refine_ls_wR_factor_gt 0.1365
_refine_ls_wR_factor_ref 0.1767
_reflns_Friedel_coverage 0.000
_reflns_number_gt 4175
_reflns_number_total 7765
_reflns_threshold_expression 'I > 2\s(I)'
_cod_data_source_file c7dt00186j2.cif
_cod_data_source_block LIU001_a
_cod_depositor_comments 'Adding full bibliography for 7041853--7041857.cif.'
_cod_database_code 7041856
_shelx_shelxl_version_number 2014/7
_shelx_space_group_comment
;
The symmetry employed for this shelxl refinement is uniquely defined
by the following loop, which should always be used as a source of
symmetry information in preference to the above space-group names.
They are only intended as comments.
;
_shelx_estimated_absorpt_t_min 0.956
_shelx_estimated_absorpt_t_max 0.978

loop_
_space_group_symop_operation_xyz
'x, y, z'
'-x+1/2, -y, z+1/2'
'-x, y+1/2, -z+1/2'
'x+1/2, -y+1/2, -z'
'-x, -y, -z'
'x-1/2, y, -z-1/2'
'x, -y-1/2, z-1/2'
'-x-1/2, y-1/2, z'

loop_
_atom_site_label
_atom_site_type_symbol
_atom_site_fract_x
_atom_site_fract_y
_atom_site_fract_z
_atom_site_U_iso_or_equiv
_atom_site_adp_type
_atom_site_occupancy
_atom_site_site_symmetry_order
_atom_site_calc_flag
_atom_site_refinement_flags_posn
_atom_site_refinement_flags_adp
_atom_site_refinement_flags_occupancy
_atom_site_disorder_assembly
_atom_site_disorder_group
S001 S 0.31862(4) 0.20817(4) 0.28492(3) 0.03124(19) Uani 1 1 d . . . . .
S002 S 0.33495(5) 0.38706(5) 0.59374(3) 0.0426(2) Uani 1 1 d . . . . .
N1 N 0.40148(12) 0.25205(10) 0.39066(8) 0.0195(4) Uani 1 1 d . . . . .
N2 N 0.30453(12) 0.33143(10) 0.36186(9) 0.0219(4) Uani 1 1 d . . . . .
O005 O 0.29840(13) 0.40245(13) 0.65174(9) 0.0501(6) Uani 1 1 d . . . . .
O006 O 0.37747(15) 0.31515(12) 0.58773(10) 0.0605(7) Uani 1 1 d . . . . .
C007 C 0.45108(14) 0.18184(12) 0.39726(10) 0.0200(5) Uani 1 1 d . . . . .
C008 C 0.34436(14) 0.26540(12) 0.34712(10) 0.0200(5) Uani 1 1 d . . . . .
C009 C 0.23247(14) 0.36467(12) 0.33073(10) 0.0225(5) Uani 1 1 d . . . . .
C00A C 0.53460(14) 0.18303(13) 0.37905(10) 0.0222(5) Uani 1 1 d . . . . .
C00B C 0.39768(16) 0.31011(12) 0.43347(11) 0.0252(5) Uani 1 1 d . . . . .
H00C H 0.4316 0.3147 0.4688 0.030 Uiso 1 1 calc R U . . .
C00C C 0.33716(16) 0.35895(13) 0.41583(11) 0.0274(6) Uani 1 1 d . . . . .
H00D H 0.3199 0.4043 0.4367 0.033 Uiso 1 1 calc R U . . .
C00D C 0.41116(15) 0.11795(12) 0.42366(10) 0.0231(5) Uani 1 1 d . . . . .
C00E C 0.15303(15) 0.34579(13) 0.35319(11) 0.0253(5) Uani 1 1 d . . . . .
C00F C 0.58046(16) 0.11491(14) 0.38808(11) 0.0289(6) Uani 1 1 d . . . . .
H00E H 0.6379 0.1128 0.3766 0.035 Uiso 1 1 calc R U . . .
C00G C 0.57745(16) 0.25369(13) 0.35247(12) 0.0290(6) Uani 1 1 d . . . . .
H00F H 0.5331 0.2904 0.3385 0.035 Uiso 1 1 calc R U . . .
C00H C 0.24637(16) 0.41518(13) 0.28210(11) 0.0250(5) Uani 1 1 d . . . . .
C00J C 0.54290(17) 0.05091(14) 0.41355(12) 0.0321(6) Uani 1 1 d . . . . .
H00G H 0.5748 0.0051 0.4192 0.038 Uiso 1 1 calc R U . . .
C00K C 0.46025(16) 0.05220(13) 0.43087(11) 0.0293(6) Uani 1 1 d . . . . .
H00H H 0.4360 0.0072 0.4482 0.035 Uiso 1 1 calc R U . . .
C00L C 0.32066(16) 0.11966(13) 0.44467(12) 0.0286(6) Uani 1 1 d . . . . .
H00I H 0.2922 0.1638 0.4238 0.034 Uiso 1 1 calc R U . . .
C00M C 0.13865(17) 0.28954(14) 0.40551(12) 0.0301(6) Uani 1 1 d . . . . .
H00J H 0.1938 0.2809 0.4261 0.036 Uiso 1 1 calc R U . . .
C00N C 0.17551(16) 0.44926(15) 0.25593(12) 0.0325(6) Uani 1 1 d . . . . .
H00K H 0.1820 0.4846 0.2232 0.039 Uiso 1 1 calc R U . . .
C00O C 0.33262(16) 0.43380(14) 0.25736(12) 0.0308(6) Uani 1 1 d . . . . .
H00L H 0.3746 0.4022 0.2802 0.037 Uiso 1 1 calc R U . . .
C00P C 0.08538(16) 0.38089(14) 0.32492(12) 0.0337(6) Uani 1 1 d . . . . .
H00M H 0.0302 0.3696 0.3386 0.040 Uiso 1 1 calc R U . . .
C00R C 0.09642(17) 0.43197(15) 0.27720(12) 0.0369(7) Uani 1 1 d . . . . .
H00N H 0.0488 0.4554 0.2589 0.044 Uiso 1 1 calc R U . . .
O00S O 0.28383(19) 0.4077(2) 0.54340(11) 0.1090(12) Uani 1 1 d . . . . .
C00T C 0.63255(18) 0.23353(17) 0.29814(13) 0.0420(7) Uani 1 1 d . . . . .
H00P H 0.6589 0.2806 0.2824 0.063 Uiso 1 1 calc R U . . .
H00Q H 0.6761 0.1970 0.3109 0.063 Uiso 1 1 calc R U . . .
H00R H 0.5981 0.2100 0.2662 0.063 Uiso 1 1 calc R U . . .
C00U C 0.63059(19) 0.29437(16) 0.40092(14) 0.0432(7) Uani 1 1 d . . . . .
H00S H 0.6577 0.3398 0.3830 0.065 Uiso 1 1 calc R U . . .
H00T H 0.5945 0.3106 0.4347 0.065 Uiso 1 1 calc R U . . .
H00U H 0.6736 0.2587 0.4161 0.065 Uiso 1 1 calc R U . . .
C00V C 0.33836(19) 0.41207(18) 0.18968(14) 0.0461(8) Uani 1 1 d . . . . .
H00V H 0.3945 0.4245 0.1743 0.069 Uiso 1 1 calc R U . . .
H00W H 0.3279 0.3566 0.1849 0.069 Uiso 1 1 calc R U . . .
H00X H 0.2963 0.4413 0.1666 0.069 Uiso 1 1 calc R U . . .
C00W C 0.35399(19) 0.51956(16) 0.26691(15) 0.0470(8) Uani 1 1 d . . . . .
H00Y H 0.4100 0.5302 0.2506 0.071 Uiso 1 1 calc R U . . .
H00Z H 0.3126 0.5516 0.2458 0.071 Uiso 1 1 calc R U . . .
H01A H 0.3530 0.5315 0.3105 0.071 Uiso 1 1 calc R U . . .
C00X C 0.3162(2) 0.13405(19) 0.51284(15) 0.0538(9) Uani 1 1 d . . . . .
H01B H 0.2573 0.1350 0.5258 0.081 Uiso 1 1 calc R U . . .
H01C H 0.3458 0.0927 0.5344 0.081 Uiso 1 1 calc R U . . .
H01D H 0.3425 0.1838 0.5223 0.081 Uiso 1 1 calc R U . . .
C00Y C 0.1081(2) 0.21205(17) 0.38194(15) 0.0522(9) Uani 1 1 d . . . . .
H01E H 0.1477 0.1923 0.3516 0.078 Uiso 1 1 calc R U . . .
H01F H 0.1042 0.1754 0.4158 0.078 Uiso 1 1 calc R U . . .
H01G H 0.0527 0.2184 0.3632 0.078 Uiso 1 1 calc R U . . .
C00Z C 0.2740(2) 0.04594(17) 0.42768(17) 0.0555(9) Uani 1 1 d . . . . .
H01H H 0.2159 0.0493 0.4420 0.083 Uiso 1 1 calc R U . . .
H01I H 0.2745 0.0396 0.3834 0.083 Uiso 1 1 calc R U . . .
H01J H 0.3016 0.0015 0.4467 0.083 Uiso 1 1 calc R U . . .
C011 C 0.4172(2) 0.2016(2) 0.24599(15) 0.0675(11) Uani 1 1 d . . . . .
H01K H 0.4106 0.1700 0.2093 0.101 Uiso 1 1 calc R U . . .
H01L H 0.4361 0.2535 0.2345 0.101 Uiso 1 1 calc R U . . .
H01M H 0.4589 0.1777 0.2729 0.101 Uiso 1 1 calc R U . . .
C012 C 0.4194(4) 0.4532(2) 0.5896(2) 0.0770(14) Uani 1 1 d . . . . .
C013 C 0.0785(3) 0.3209(2) 0.45234(16) 0.0788(13) Uani 1 1 d . . . . .
H01N H 0.0989 0.3708 0.4672 0.118 Uiso 1 1 calc R U . . .
H01O H 0.0230 0.3275 0.4338 0.118 Uiso 1 1 calc R U . . .
H01P H 0.0745 0.2846 0.4865 0.118 Uiso 1 1 calc R U . . .
F1 F 0.3797(16) 0.5240(8) 0.5771(10) 0.137(6) Uani 0.47(3) 1 d . . P A 1
F2 F 0.4647(13) 0.4590(14) 0.6260(10) 0.096(6) Uani 0.47(3) 1 d . . P A 1
F3 F 0.4800(12) 0.4441(9) 0.5487(10) 0.098(5) Uani 0.47(3) 1 d . . P A 1
F1A F 0.4086(9) 0.5277(6) 0.6028(10) 0.101(4) Uani 0.53(3) 1 d . . P A 2
F2A F 0.4759(6) 0.4371(8) 0.6453(7) 0.062(3) Uani 0.53(3) 1 d . . P A 2
F3A F 0.4537(12) 0.4444(9) 0.5333(8) 0.111(5) Uani 0.53(3) 1 d . . P A 2

loop_
_atom_site_aniso_label
_atom_site_aniso_U_11
_atom_site_aniso_U_22
_atom_site_aniso_U_33
_atom_site_aniso_U_23
_atom_site_aniso_U_13
_atom_site_aniso_U_12
S001 0.0326(4) 0.0325(3) 0.0287(4) -0.0099(3) -0.0096(3) 0.0037(3)
S002 0.0444(5) 0.0572(5) 0.0261(4) -0.0073(3) -0.0002(3) 0.0103(4)
N1 0.0223(10) 0.0175(9) 0.0188(10) -0.0005(7) -0.0029(8) 0.0013(8)
N2 0.0245(11) 0.0204(9) 0.0209(11) 0.0016(8) -0.0012(8) 0.0040(8)
O005 0.0436(12) 0.0753(14) 0.0315(11) -0.0142(10) 0.0061(9) -0.0016(11)
O006 0.0737(17) 0.0411(12) 0.0666(16) -0.0200(11) 0.0064(13) 0.0040(11)
C007 0.0230(12) 0.0168(11) 0.0203(12) -0.0002(9) -0.0032(10) 0.0043(9)
C008 0.0206(12) 0.0207(11) 0.0186(12) 0.0021(9) -0.0002(9) 0.0000(9)
C009 0.0243(13) 0.0209(11) 0.0221(12) -0.0002(9) -0.0037(10) 0.0068(9)
C00A 0.0237(13) 0.0248(12) 0.0182(12) -0.0017(9) -0.0011(10) 0.0033(10)
C00B 0.0331(14) 0.0202(11) 0.0223(13) -0.0040(10) -0.0056(11) 0.0001(10)
C00C 0.0377(15) 0.0216(11) 0.0229(13) -0.0058(10) -0.0061(11) 0.0051(11)
C00D 0.0283(13) 0.0192(11) 0.0218(13) -0.0017(9) -0.0021(10) 0.0009(10)
C00E 0.0283(13) 0.0249(12) 0.0227(13) 0.0010(10) 0.0023(11) 0.0040(10)
C00F 0.0280(14) 0.0321(13) 0.0265(14) -0.0026(11) 0.0011(11) 0.0090(11)
C00G 0.0261(14) 0.0285(13) 0.0323(15) 0.0057(11) 0.0051(11) 0.0032(11)
C00H 0.0251(13) 0.0242(11) 0.0258(13) 0.0028(10) -0.0006(11) 0.0045(10)
C00J 0.0425(16) 0.0218(12) 0.0318(15) 0.0017(11) 0.0003(12) 0.0148(11)
C00K 0.0372(16) 0.0184(11) 0.0323(15) 0.0035(10) 0.0007(12) 0.0027(10)
C00L 0.0269(14) 0.0224(12) 0.0365(15) 0.0059(11) 0.0024(11) -0.0009(10)
C00M 0.0331(15) 0.0305(13) 0.0268(14) 0.0086(11) 0.0046(11) 0.0011(11)
C00N 0.0329(15) 0.0349(14) 0.0298(15) 0.0109(12) -0.0003(11) 0.0066(12)
C00O 0.0267(14) 0.0343(14) 0.0315(15) 0.0121(11) -0.0006(11) 0.0036(11)
C00P 0.0242(14) 0.0419(15) 0.0349(15) 0.0079(12) 0.0040(12) 0.0064(11)
C00R 0.0282(14) 0.0460(16) 0.0365(16) 0.0136(13) -0.0010(12) 0.0139(12)
O00S 0.091(2) 0.203(3) 0.0324(14) -0.0094(18) -0.0154(14) 0.068(2)
C00T 0.0394(17) 0.0462(16) 0.0403(17) 0.0102(14) 0.0120(14) 0.0051(13)
C00U 0.0440(18) 0.0352(15) 0.0503(19) 0.0025(13) -0.0029(14) -0.0124(13)
C00V 0.0368(17) 0.0619(19) 0.0395(18) 0.0089(15) 0.0119(14) 0.0059(14)
C00W 0.0393(18) 0.0394(16) 0.062(2) 0.0068(15) 0.0007(16) -0.0055(13)
C00X 0.048(2) 0.067(2) 0.047(2) -0.0044(16) 0.0155(16) 0.0080(16)
C00Y 0.066(2) 0.0436(17) 0.046(2) 0.0128(14) -0.0013(16) -0.0146(15)
C00Z 0.0420(19) 0.0461(17) 0.078(3) -0.0090(16) 0.0082(17) -0.0166(14)
C011 0.053(2) 0.110(3) 0.0393(19) -0.0421(19) 0.0011(16) 0.010(2)
C012 0.111(4) 0.037(2) 0.083(4) -0.001(2) 0.046(3) -0.002(2)
C013 0.122(4) 0.070(2) 0.045(2) 0.0223(18) 0.044(2) 0.042(2)
F1 0.235(15) 0.034(4) 0.141(10) 0.014(5) -0.011(9) -0.002(6)
F2 0.105(9) 0.103(12) 0.080(10) -0.018(7) 0.008(7) -0.060(8)
F3 0.092(8) 0.099(8) 0.103(10) 0.040(6) 0.071(7) 0.034(7)
F1A 0.124(8) 0.031(3) 0.147(10) 0.011(5) 0.039(6) 0.006(4)
F2A 0.041(3) 0.067(4) 0.079(7) -0.002(4) -0.004(3) -0.014(3)
F3A 0.130(9) 0.118(8) 0.085(7) -0.008(5) 0.054(6) -0.076(7)

loop_
_atom_type_symbol
_atom_type_description
_atom_type_scat_dispersion_real
_atom_type_scat_dispersion_imag
_atom_type_scat_source
C C 0.0033 0.0016 'International Tables Vol C Tables 4.2.6.8 and 6.1.1.4'
H H 0.0000 0.0000 'International Tables Vol C Tables 4.2.6.8 and 6.1.1.4'
O O 0.0106 0.0060 'International Tables Vol C Tables 4.2.6.8 and 6.1.1.4'
F F 0.0171 0.0103 'International Tables Vol C Tables 4.2.6.8 and 6.1.1.4'
S S 0.1246 0.1234 'International Tables Vol C Tables 4.2.6.8 and 6.1.1.4'
N N 0.0061 0.0033 'International Tables Vol C Tables 4.2.6.8 and 6.1.1.4'

loop_
_geom_angle_atom_site_label_1
_geom_angle_atom_site_label_2
_geom_angle_atom_site_label_3
_geom_angle
C008 S001 C011 101.79(13)
O00S S002 O006 114.92(16)
O00S S002 O005 114.49(15)
O006 S002 O005 116.15(14)
O00S S002 C012 103.5(3)
O006 S002 C012 101.46(18)
O005 S002 C012 103.65(18)
C008 N1 C00B 109.35(18)
C008 N1 C007 125.68(18)
C00B N1 C007 124.36(18)
C008 N2 C00C 108.78(19)
C008 N2 C009 126.47(19)
C00C N2 C009 124.40(19)
C00A C007 C00D 124.4(2)
C00A C007 N1 118.59(19)
C00D C007 N1 116.9(2)
N1 C008 N2 107.15(19)
N1 C008 S001 128.56(17)
N2 C008 S001 124.19(17)
C00E C009 C00H 124.0(2)
C00E C009 N2 117.2(2)
C00H C009 N2 118.8(2)
C007 C00A C00F 116.5(2)
C007 C00A C00G 123.6(2)
C00F C00A C00G 119.9(2)
C00C C00B N1 107.1(2)
C00C C00B H00C 126.4
N1 C00B H00C 126.4
C00B C00C N2 107.6(2)
C00B C00C H00D 126.2
N2 C00C H00D 126.2
C00K C00D C007 116.0(2)
C00K C00D C00L 121.1(2)
C007 C00D C00L 122.89(19)
C00P C00E C009 116.4(2)
C00P C00E C00M 120.1(2)
C009 C00E C00M 123.5(2)
C00J C00F C00A 120.5(2)
C00J C00F H00E 119.8
C00A C00F H00E 119.8
C00A C00G C00T 112.1(2)
C00A C00G C00U 110.6(2)
C00T C00G C00U 109.3(2)
C00A C00G H00F 108.2
C00T C00G H00F 108.2
C00U C00G H00F 108.2
C00N C00H C009 116.8(2)
C00N C00H C00O 119.8(2)
C009 C00H C00O 123.5(2)
C00K C00J C00F 121.1(2)
C00K C00J H00G 119.4
C00F C00J H00G 119.4
C00J C00K C00D 121.5(2)
C00J C00K H00H 119.3
C00D C00K H00H 119.3
C00D C00L C00X 110.4(2)
C00D C00L C00Z 112.0(2)
C00X C00L C00Z 110.8(2)
C00D C00L H00I 107.8
C00X C00L H00I 107.8
C00Z C00L H00I 107.8
C013 C00M C00Y 110.3(3)
C013 C00M C00E 112.4(2)
C00Y C00M C00E 110.8(2)
C013 C00M H00J 107.7
C00Y C00M H00J 107.7
C00E C00M H00J 107.7
C00R C00N C00H 120.5(2)
C00R C00N H00K 119.7
C00H C00N H00K 119.7
C00H C00O C00V 110.5(2)
C00H C00O C00W 111.0(2)
C00V C00O C00W 110.8(2)
C00H C00O H00L 108.2
C00V C00O H00L 108.2
C00W C00O H00L 108.2
C00R C00P C00E 121.4(2)
C00R C00P H00M 119.3
C00E C00P H00M 119.3
C00N C00R C00P 120.8(2)
C00N C00R H00N 119.6
C00P C00R H00N 119.6
C00G C00T H00P 109.5
C00G C00T H00Q 109.5
H00P C00T H00Q 109.5
C00G C00T H00R 109.5
H00P C00T H00R 109.5
H00Q C00T H00R 109.5
C00G C00U H00S 109.5
C00G C00U H00T 109.5
H00S C00U H00T 109.5
C00G C00U H00U 109.5
H00S C00U H00U 109.5
H00T C00U H00U 109.5
C00O C00V H00V 109.5
C00O C00V H00W 109.5
H00V C00V H00W 109.5
C00O C00V H00X 109.5
H00V C00V H00X 109.5
H00W C00V H00X 109.5
C00O C00W H00Y 109.5
C00O C00W H00Z 109.5
H00Y C00W H00Z 109.5
C00O C00W H01A 109.5
H00Y C00W H01A 109.5
H00Z C00W H01A 109.5
C00L C00X H01B 109.5
C00L C00X H01C 109.5
H01B C00X H01C 109.5
C00L C00X H01D 109.5
H01B C00X H01D 109.5
H01C C00X H01D 109.5
C00M C00Y H01E 109.5
C00M C00Y H01F 109.5
H01E C00Y H01F 109.5
C00M C00Y H01G 109.5
H01E C00Y H01G 109.5
H01F C00Y H01G 109.5
C00L C00Z H01H 109.5
C00L C00Z H01I 109.5
H01H C00Z H01I 109.5
C00L C00Z H01J 109.5
H01H C00Z H01J 109.5
H01I C00Z H01J 109.5
S001 C011 H01K 109.5
S001 C011 H01L 109.5
H01K C011 H01L 109.5
S001 C011 H01M 109.5
H01K C011 H01M 109.5
H01L C011 H01M 109.5
F2 C012 F3 91.5(13)
F1A C012 F3A 111.0(8)
F2 C012 F1 111.3(11)
F3 C012 F1 107.4(10)
F1A C012 F2A 94.4(11)
F3A C012 F2A 117.8(13)
F2 C012 S002 122.0(11)
F3 C012 S002 120.8(10)
F1A C012 S002 121.0(7)
F3A C012 S002 106.3(7)
F1 C012 S002 103.3(11)
F2A C012 S002 106.6(5)
C00M C013 H01N 109.5
C00M C013 H01O 109.5
H01N C013 H01O 109.5
C00M C013 H01P 109.5
H01N C013 H01P 109.5
H01O C013 H01P 109.5
C012 F2 F3 49.9(12)
C012 F3 F2 38.6(7)

loop_
_geom_bond_atom_site_label_1
_geom_bond_atom_site_label_2
_geom_bond_distance
S001 C008 1.737(2)
S001 C011 1.793(3)
S002 O00S 1.419(3)
S002 O006 1.424(2)
S002 O005 1.426(2)
S002 C012 1.770(5)
N1 C008 1.341(3)
N1 C00B 1.378(3)
N1 C007 1.457(3)
N2 C008 1.347(3)
N2 C00C 1.380(3)
N2 C009 1.455(3)
C007 C00A 1.390(3)
C007 C00D 1.402(3)
C009 C00E 1.398(3)
C009 C00H 1.398(3)
C00A C00F 1.402(3)
C00A C00G 1.518(3)
C00B C00C 1.340(3)
C00B H00C 0.9500
C00C H00D 0.9500
C00D C00K 1.390(3)
C00D C00L 1.515(3)
C00E C00P 1.385(3)
C00E C00M 1.524(3)
C00F C00J 1.378(4)
C00F H00E 0.9500
C00G C00T 1.522(4)
C00G C00U 1.532(4)
C00G H00F 1.0000
C00H C00N 1.398(3)
C00H C00O 1.513(3)
C00J C00K 1.371(4)
C00J H00G 0.9500
C00K H00H 0.9500
C00L C00X 1.520(4)
C00L C00Z 1.524(4)
C00L H00I 1.0000
C00M C013 1.507(4)
C00M C00Y 1.518(4)
C00M H00J 1.0000
C00N C00R 1.377(4)
C00N H00K 0.9500
C00O C00V 1.537(4)
C00O C00W 1.538(4)
C00O H00L 1.0000
C00P C00R 1.383(3)
C00P H00M 0.9500
C00R H00N 0.9500
C00T H00P 0.9800
C00T H00Q 0.9800
C00T H00R 0.9800
C00U H00S 0.9800
C00U H00T 0.9800
C00U H00U 0.9800
C00V H00V 0.9800
C00V H00W 0.9800
C00V H00X 0.9800
C00W H00Y 0.9800
C00W H00Z 0.9800
C00W H01A 0.9800
C00X H01B 0.9800
C00X H01C 0.9800
C00X H01D 0.9800
C00Y H01E 0.9800
C00Y H01F 0.9800
C00Y H01G 0.9800
C00Z H01H 0.9800
C00Z H01I 0.9800
C00Z H01J 0.9800
C011 H01K 0.9800
C011 H01L 0.9800
C011 H01M 0.9800
C012 F2 1.08(2)
C012 F3 1.327(15)
C012 F1A 1.333(12)
C012 F3A 1.361(16)
C012 F1 1.407(18)
C012 F2A 1.545(15)
C013 H01N 0.9800
C013 H01O 0.9800
C013 H01P 0.9800
F2 F3 1.73(3)
